data_2209685
loop_
_publ_author_name
'Qiu, Xiao-Yang'
'Fang, Xiao-Niu'
'Liu, Wei-Sheng'
'Zhu, Hai-Liang'

_publ_section_title
;
 3-Hydroxy-1-(4-methoxyphenyl)-3-(2-nitrophenyl)propan-1-one
;
_journal_coeditor_code WN2032
_journal_issue 7
_journal_name_full 'Acta Crystallographica Section E'
_journal_page_first o2580
_journal_page_last o2581
_journal_paper_doi 10.1107/S1600536806019866
_journal_volume 62
_journal_year 2006
_chemical_formula_iupac 'C16 H15 N O5'
_chemical_formula_moiety 'C16 H15 N O5'
_chemical_formula_sum 'C16 H15 N O5'
_chemical_formula_weight 301.29
_chemical_name_systematic
;
3-hydroxy-1-(4-methoxyphenyl)-3-(2-nitrophenyl)propan-1-one
;
_space_group_IT_number 14
_symmetry_cell_setting monoclinic
_symmetry_space_group_name_Hall '-P 2yn'
_symmetry_space_group_name_H-M 'P 1 21/n 1'
_atom_sites_solution_hydrogens geom
_atom_sites_solution_primary direct
_atom_sites_solution_secondary difmap
_audit_creation_method SHELXL-97
_cell_angle_alpha 90.00
_cell_angle_beta 90.1720(10)
_cell_angle_gamma 90.00
_cell_formula_units_Z 4
_cell_length_a 13.5530(3)
_cell_length_b 7.3761(2)
_cell_length_c 14.5524(4)
_cell_measurement_reflns_used 2386
_cell_measurement_temperature 298(2)
_cell_measurement_theta_max 26
_cell_measurement_theta_min 4.2
_cell_volume 1454.77(6)
_computing_cell_refinement 'SAINT (Bruker, 1998)'
_computing_data_collection 'SMART (Bruker, 1998)'
_computing_data_reduction SAINT
_computing_molecular_graphics 'SHELXTL (Sheldrick, 2000)'
_computing_publication_material SHELXTL
_computing_structure_refinement 'SHELXL97 (Sheldrick, 1997)'
_computing_structure_solution 'SHELXS97 (Sheldrick, 1997)'
_diffrn_ambient_temperature 298(2)
_diffrn_measured_fraction_theta_full 0.995
_diffrn_measured_fraction_theta_max 0.995
_diffrn_measurement_device_type 'Bruker SMART APEX area-detector'
_diffrn_measurement_method \w
_diffrn_radiation_monochromator graphite
_diffrn_radiation_source 'fine-focus sealed tube'
_diffrn_radiation_type MoK\a
_diffrn_radiation_wavelength 0.71073
_diffrn_reflns_av_R_equivalents 0.0288
_diffrn_reflns_av_sigmaI/netI 0.0329
_diffrn_reflns_limit_h_max 16
_diffrn_reflns_limit_h_min -16
_diffrn_reflns_limit_k_max 8
_diffrn_reflns_limit_k_min -9
_diffrn_reflns_limit_l_max 17
_diffrn_reflns_limit_l_min -16
_diffrn_reflns_number 7701
_diffrn_reflns_theta_full 26.00
_diffrn_reflns_theta_max 26.00
_diffrn_reflns_theta_min 2.05
_diffrn_standards_number 0
_exptl_absorpt_coefficient_mu 0.103
_exptl_absorpt_correction_T_max 0.991
_exptl_absorpt_correction_T_min 0.982
_exptl_absorpt_correction_type multi-scan
_exptl_absorpt_process_details '(SADABS; Sheldrick, 1996)'
_exptl_crystal_colour yellow
_exptl_crystal_density_diffrn 1.376
_exptl_crystal_density_method 'not measured'
_exptl_crystal_description block
_exptl_crystal_F_000 632
_exptl_crystal_size_max 0.36
_exptl_crystal_size_mid 0.12
_exptl_crystal_size_min 0.07
_refine_diff_density_max 0.307
_refine_diff_density_min -0.352
_refine_ls_extinction_method none
_refine_ls_goodness_of_fit_ref 1.033
_refine_ls_hydrogen_treatment mixed
_refine_ls_matrix_type full
_refine_ls_number_parameters 204
_refine_ls_number_reflns 2834
_refine_ls_number_restraints 0
_refine_ls_restrained_S_all 1.033
_refine_ls_R_factor_all 0.0705
_refine_ls_R_factor_gt 0.0450
_refine_ls_shift/su_max 0.000
_refine_ls_shift/su_mean 0.000
_refine_ls_structure_factor_coef Fsqd
_refine_ls_weighting_details 'calc w=1/[\s^2^(Fo^2^)+(0.0555P)^2^+0.3026P] where P=(Fo^2^+2Fc^2^)/3'
_refine_ls_weighting_scheme calc
_refine_ls_wR_factor_gt 0.1100
_refine_ls_wR_factor_ref 0.1253
_reflns_number_gt 1973
_reflns_number_total 2834
_reflns_threshold_expression I>2\s(I)
_cod_data_source_file wn2032.cif
_cod_data_source_block I
_cod_depositor_comments
;
The following automatic conversions were performed:
'_symmetry_cell_setting' value 'Monoclinic' changed to 'monoclinic'
according to '/home/saulius/struct/CIF-dictionaries/cif_core.dic'
dictionary named 'cif_core.dic' version 2.4.1 from 2010-06-29.

Automatic conversion script
Id: cif_fix_enum 1527 2010-12-29 10:47:43Z saulius 

The following automatic conversions were performed:

'_symmetry_cell_setting' value 'Monoclinic' changed to 'monoclinic'
according to /home/saulius/struct/CIF-dictionaries/cif_core.dic
dictionary named 'cif_core.dic' version 2.4.1 from 2010-06-29.

Automatic conversion script
Id: cif_fix_values 1715 2011-07-08 13:25:40Z adriana 
;
_cod_original_sg_symbol_H-M 'P 21/n'
_cod_database_code 2209685
_cod_database_fobs_code 2209685

loop_
_symmetry_equiv_pos_as_xyz
'x, y, z'
'-x+1/2, y+1/2, -z+1/2'
'-x, -y, -z'
'x-1/2, -y-1/2, z-1/2'

loop_
_atom_site_type_symbol
_atom_site_label
_atom_site_fract_x
_atom_site_fract_y
_atom_site_fract_z
_atom_site_U_iso_or_equiv
_atom_site_adp_type
_atom_site_calc_flag
_atom_site_refinement_flags
_atom_site_occupancy
C C1 0.60711(14) 0.9933(3) 0.64517(12) 0.0396(4) Uani d . 1
N N1 0.63096(16) 0.6935(3) 0.57010(13) 0.0593(5) Uani d . 1
O O1 0.72580(10) 1.10953(19) 0.75585(9) 0.0523(4) Uani d . 1
H H1 0.6729 1.1077 0.7830 0.078 Uiso calc R 1
O O2 0.88709(11) 1.3570(2) 0.64233(10) 0.0585(4) Uani d . 1
C C2 0.56700(15) 0.8400(3) 0.60321(13) 0.0446(5) Uani d . 1
O O3 1.18826(11) 0.7113(2) 0.64686(11) 0.0679(5) Uani d . 1
C C3 0.46657(16) 0.8171(3) 0.58804(14) 0.0567(6) Uani d . 1
H H3 0.4427 0.7110 0.5616 0.068 Uiso calc R 1
O O4 0.71151(13) 0.7334(2) 0.53921(12) 0.0728(5) Uani d . 1
C C4 0.40326(16) 0.9532(4) 0.61267(14) 0.0629(7) Uani d . 1
H H4 0.3358 0.9405 0.6027 0.075 Uiso calc R 1
O O5 0.59935(16) 0.5390(2) 0.57216(16) 0.0998(7) Uani d . 1
C C5 0.43996(16) 1.1093(4) 0.65226(14) 0.0609(6) Uani d . 1
H H5 0.3971 1.2028 0.6678 0.073 Uiso calc R 1
C C6 0.53978(15) 1.1277(3) 0.66901(14) 0.0504(5) Uani d . 1
H H6 0.5627 1.2330 0.6970 0.060 Uiso calc R 1
C C7 0.71519(14) 1.0207(3) 0.66881(12) 0.0413(5) Uani d . 1
H H7 0.7490(13) 0.899(3) 0.6722(12) 0.039(5) Uiso d . 1
C C8 0.76533(14) 1.1426(3) 0.59888(13) 0.0459(5) Uani d . 1
H H8A 0.7679 1.0800 0.5403 0.055 Uiso calc R 1
H H8B 0.7258 1.2510 0.5905 0.055 Uiso calc R 1
C C9 0.86859(14) 1.1973(3) 0.62638(13) 0.0445(5) Uani d . 1
C C10 0.94819(14) 1.0600(3) 0.63254(12) 0.0421(5) Uani d . 1
C C11 0.94148(15) 0.8886(3) 0.59397(13) 0.0480(5) Uani d . 1
H H11 0.8830 0.8539 0.5653 0.058 Uiso calc R 1
C C12 1.01952(15) 0.7675(3) 0.59700(14) 0.0507(5) Uani d . 1
H H12 1.0135 0.6531 0.5708 0.061 Uiso calc R 1
C C13 1.10631(15) 0.8187(3) 0.63936(14) 0.0499(5) Uani d . 1
C C14 1.11438(16) 0.9887(3) 0.67951(15) 0.0562(6) Uani d . 1
H H14 1.1727 1.0225 0.7087 0.067 Uiso calc R 1
C C15 1.03643(15) 1.1067(3) 0.67617(14) 0.0515(5) Uani d . 1
H H15 1.0424 1.2202 0.7035 0.062 Uiso calc R 1
C C16 1.1852(2) 0.5357(4) 0.6071(2) 0.0834(8) Uani d . 1
H H16A 1.1343 0.4656 0.6359 0.125 Uiso calc R 1
H H16B 1.2477 0.4768 0.6159 0.125 Uiso calc R 1
H H16C 1.1716 0.5458 0.5425 0.125 Uiso calc R 1

loop_
_atom_site_aniso_label
_atom_site_aniso_U_11
_atom_site_aniso_U_22
_atom_site_aniso_U_33
_atom_site_aniso_U_12
_atom_site_aniso_U_13
_atom_site_aniso_U_23
C1 0.0465(11) 0.0390(11) 0.0333(9) -0.0001(9) -0.0003(8) 0.0024(8)
N1 0.0724(13) 0.0397(11) 0.0656(12) -0.0002(10) -0.0198(10) -0.0120(9)
O1 0.0587(9) 0.0532(9) 0.0451(7) -0.0137(7) -0.0004(6) -0.0064(7)
O2 0.0627(9) 0.0398(9) 0.0730(10) -0.0043(7) 0.0092(7) -0.0073(8)
C2 0.0541(12) 0.0391(11) 0.0405(10) -0.0041(10) -0.0035(8) 0.0020(9)
O3 0.0552(9) 0.0658(11) 0.0829(11) 0.0118(8) 0.0066(8) -0.0008(9)
C3 0.0577(13) 0.0614(15) 0.0510(12) -0.0175(12) -0.0077(10) -0.0018(11)
O4 0.0696(11) 0.0653(12) 0.0834(12) 0.0074(9) 0.0016(9) -0.0260(9)
C4 0.0462(12) 0.093(2) 0.0494(12) -0.0068(13) -0.0023(10) -0.0012(13)
O5 0.1097(16) 0.0382(11) 0.1512(19) -0.0067(10) -0.0300(13) -0.0145(11)
C5 0.0550(13) 0.0783(17) 0.0493(12) 0.0150(13) 0.0024(10) -0.0076(12)
C6 0.0554(13) 0.0493(13) 0.0465(11) 0.0036(11) -0.0007(9) -0.0070(10)
C7 0.0469(11) 0.0343(11) 0.0428(10) -0.0019(9) -0.0036(8) -0.0014(9)
C8 0.0503(11) 0.0423(12) 0.0449(10) 0.0013(9) 0.0002(9) 0.0052(9)
C9 0.0518(12) 0.0425(12) 0.0391(10) -0.0045(10) 0.0080(8) -0.0008(9)
C10 0.0452(11) 0.0414(11) 0.0398(10) -0.0042(9) 0.0065(8) -0.0016(9)
C11 0.0460(11) 0.0479(13) 0.0502(11) -0.0055(10) 0.0023(9) -0.0058(10)
C12 0.0549(12) 0.0407(12) 0.0567(12) -0.0017(10) 0.0103(10) -0.0076(10)
C13 0.0451(12) 0.0543(13) 0.0504(11) 0.0037(10) 0.0103(9) 0.0051(10)
C14 0.0450(12) 0.0618(15) 0.0619(13) -0.0045(11) -0.0020(10) -0.0057(12)
C15 0.0554(13) 0.0460(12) 0.0531(12) -0.0079(11) 0.0043(9) -0.0082(10)
C16 0.095(2) 0.0658(18) 0.0898(19) 0.0295(16) 0.0098(15) 0.0007(16)

loop_
_atom_type_symbol
_atom_type_description
_atom_type_scat_dispersion_real
_atom_type_scat_dispersion_imag
_atom_type_scat_source
C C 0.0033 0.0016 'International Tables Vol C Tables 4.2.6.8 and 6.1.1.4'
H H 0.0000 0.0000 'International Tables Vol C Tables 4.2.6.8 and 6.1.1.4'
O O 0.0106 0.0060 'International Tables Vol C Tables 4.2.6.8 and 6.1.1.4'
N N 0.0061 0.0033 'International Tables Vol C Tables 4.2.6.8 and 6.1.1.4'

loop_
_geom_angle_atom_site_label_1
_geom_angle_atom_site_label_2
_geom_angle_atom_site_label_3
_geom_angle
C6 C1 C2 115.57(18)
C6 C1 C7 118.80(18)
C2 C1 C7 125.60(18)
O4 N1 O5 123.4(2)
O4 N1 C2 118.32(19)
O5 N1 C2 118.2(2)
C7 O1 H1 109.5
C3 C2 C1 123.3(2)
C3 C2 N1 115.99(19)
C1 C2 N1 120.72(18)
C13 O3 C16 118.2(2)
C4 C3 C2 119.0(2)
C4 C3 H3 120.5
C2 C3 H3 120.5
C3 C4 C5 119.7(2)
C3 C4 H4 120.1
C5 C4 H4 120.1
C4 C5 C6 120.5(2)
C4 C5 H5 119.7
C6 C5 H5 119.7
C5 C6 C1 121.9(2)
C5 C6 H6 119.1
C1 C6 H6 119.1
O1 C7 C1 110.83(15)
O1 C7 C8 106.10(15)
C1 C7 C8 111.12(15)
O1 C7 H7 108.6(10)
C1 C7 H7 109.4(10)
C8 C7 H7 110.8(10)
C9 C8 C7 113.37(16)
C9 C8 H8A 108.9
C7 C8 H8A 108.9
C9 C8 H8B 108.9
C7 C8 H8B 108.9
H8A C8 H8B 107.7
O2 C9 C10 119.77(18)
O2 C9 C8 119.72(19)
C10 C9 C8 120.50(18)
C11 C10 C15 117.68(19)
C11 C10 C9 123.50(18)
C15 C10 C9 118.77(18)
C12 C11 C10 121.73(19)
C12 C11 H11 119.1
C10 C11 H11 119.1
C13 C12 C11 119.2(2)
C13 C12 H12 120.4
C11 C12 H12 120.4
O3 C13 C12 124.6(2)
O3 C13 C14 115.25(19)
C12 C13 C14 120.1(2)
C15 C14 C13 120.0(2)
C15 C14 H14 120.0
C13 C14 H14 120.0
C14 C15 C10 121.3(2)
C14 C15 H15 119.4
C10 C15 H15 119.4
O3 C16 H16A 109.5
O3 C16 H16B 109.5
H16A C16 H16B 109.5
O3 C16 H16C 109.5
H16A C16 H16C 109.5
H16B C16 H16C 109.5

loop_
_geom_bond_atom_site_label_1
_geom_bond_atom_site_label_2
_geom_bond_distance
C1 C6 1.392(3)
C1 C2 1.395(3)
C1 C7 1.517(3)
N1 O4 1.218(2)
N1 O5 1.218(2)
N1 C2 1.467(3)
O1 C7 1.433(2)
O1 H1 0.8200
O2 C9 1.227(2)
C2 C3 1.388(3)
O3 C13 1.368(2)
O3 C16 1.420(3)
C3 C4 1.369(3)
C3 H3 0.9300
C4 C5 1.379(3)
C4 H4 0.9300
C5 C6 1.381(3)
C5 H5 0.9300
C6 H6 0.9300
C7 C8 1.520(3)
C7 H7 1.009(19)
C8 C9 1.509(3)
C8 H8A 0.9700
C8 H8B 0.9700
C9 C10 1.482(3)
C10 C11 1.386(3)
C10 C15 1.396(3)
C11 C12 1.385(3)
C11 H11 0.9300
C12 C13 1.379(3)
C12 H12 0.9300
C13 C14 1.388(3)
C14 C15 1.370(3)
C14 H14 0.9300
C15 H15 0.9300
C16 H16A 0.9600
C16 H16B 0.9600
C16 H16C 0.9600

loop_
_geom_hbond_atom_site_label_D
_geom_hbond_atom_site_label_H
_geom_hbond_atom_site_label_A
_geom_hbond_site_symmetry_A
_geom_hbond_distance_DH
_geom_hbond_distance_HA
_geom_hbond_distance_DA
_geom_hbond_angle_DHA
O1 H1 O2 2_646 0.82 2.29 2.832(2) 124

loop_
_geom_torsion_atom_site_label_1
_geom_torsion_atom_site_label_2
_geom_torsion_atom_site_label_3
_geom_torsion_atom_site_label_4
_geom_torsion
C6 C1 C2 C3 -2.0(3)
C7 C1 C2 C3 176.00(18)
C6 C1 C2 N1 176.47(17)
C7 C1 C2 N1 -5.6(3)
O4 N1 C2 C3 144.2(2)
O5 N1 C2 C3 -33.4(3)
O4 N1 C2 C1 -34.3(3)
O5 N1 C2 C1 148.1(2)
C1 C2 C3 C4 2.1(3)
N1 C2 C3 C4 -176.44(19)
C2 C3 C4 C5 -0.3(3)
C3 C4 C5 C6 -1.4(3)
C4 C5 C6 C1 1.4(3)
C2 C1 C6 C5 0.2(3)
C7 C1 C6 C5 -177.90(18)
C6 C1 C7 O1 37.1(2)
C2 C1 C7 O1 -140.78(18)
C6 C1 C7 C8 -80.6(2)
C2 C1 C7 C8 101.5(2)
O1 C7 C8 C9 50.8(2)
C1 C7 C8 C9 171.37(16)
C7 C8 C9 O2 -115.0(2)
C7 C8 C9 C10 66.2(2)
O2 C9 C10 C11 -162.89(19)
C8 C9 C10 C11 15.9(3)
O2 C9 C10 C15 14.5(3)
C8 C9 C10 C15 -166.69(17)
C15 C10 C11 C12 -0.9(3)
C9 C10 C11 C12 176.49(18)
C10 C11 C12 C13 -0.1(3)
C16 O3 C13 C12 1.2(3)
C16 O3 C13 C14 -179.8(2)
C11 C12 C13 O3 179.88(19)
C11 C12 C13 C14 0.9(3)
O3 C13 C14 C15 -179.80(19)
C12 C13 C14 C15 -0.7(3)
C13 C14 C15 C10 -0.3(3)
C11 C10 C15 C14 1.1(3)
C9 C10 C15 C14 -176.43(19)
